data_7157960
loop_
_publ_author_name
'Li, Zhen'
'Vijaykumar, Gonela'
'Li, Xiangdong'
'Golz, Christopher'
'Alcarazo, Manuel'

_publ_section_title
;
 5-(Diarylimino)- and 5-(sulfoximido)dibenzothiophenium triflates:
 syntheses and applications as electrophilic aminating reagents.
;
_journal_issue 13
_journal_name_full 'Organic &amp; biomolecular chemistry'
_journal_page_first 2941
_journal_page_last 2948
_journal_paper_doi 10.1039/d1ob00285f
_journal_volume 19
_journal_year 2021
_chemical_formula_moiety 'C25 H16 F2 N S, C F3 O3 S'
_chemical_formula_sum 'C26 H16 F5 N O3 S2'
_chemical_formula_weight 549.52
_space_group_crystal_system monoclinic
_space_group_IT_number 14
_space_group_name_Hall '-P 2yn'
_space_group_name_H-M_alt 'P 1 21/n 1'
_atom_sites_solution_hydrogens geom
_atom_sites_solution_primary dual
_audit_creation_date 2019-11-15
_audit_creation_method
;
Olex2 1.3
(compiled 2019.09.11 svn.r3662 for OlexSys, GUI svn.r5938)
;
_audit_update_record
;
2021-02-09 deposited with the CCDC.	2021-03-08 downloaded from the CCDC.
;
_cell_angle_alpha 90
_cell_angle_beta 99.893(4)
_cell_angle_gamma 90
_cell_formula_units_Z 4
_cell_length_a 10.9164(9)
_cell_length_b 15.2555(15)
_cell_length_c 14.1703(13)
_cell_measurement_reflns_used 9869
_cell_measurement_temperature 100.0
_cell_measurement_theta_max 30.492
_cell_measurement_theta_min 2.670
_cell_volume 2324.8(4)
_computing_cell_refinement 'SAINT V8.40A (?, 2016)'
_computing_data_reduction 'SAINT V8.40A (?, 2016)'
_computing_molecular_graphics 'Olex2 1.3 (Dolomanov et al., 2009)'
_computing_publication_material 'Olex2 1.3 (Dolomanov et al., 2009)'
_computing_structure_refinement 'XL n/a (Sheldrick, 2008)'
_computing_structure_solution 'XT n/a (Sheldrick, 2015)'
_diffrn_ambient_temperature 100.0
_diffrn_measured_fraction_theta_full 0.999
_diffrn_measured_fraction_theta_max 0.998
_diffrn_measurement_device_type 'Bruker D8 Venture AgMo Dual Source'
_diffrn_measurement_method '\f and \w scans'
_diffrn_radiation_type MoK\a
_diffrn_radiation_wavelength 0.71073
_diffrn_reflns_av_R_equivalents 0.0279
_diffrn_reflns_av_unetI/netI 0.0161
_diffrn_reflns_Laue_measured_fraction_full 0.999
_diffrn_reflns_Laue_measured_fraction_max 0.998
_diffrn_reflns_limit_h_max 15
_diffrn_reflns_limit_h_min -15
_diffrn_reflns_limit_k_max 21
_diffrn_reflns_limit_k_min -21
_diffrn_reflns_limit_l_max 20
_diffrn_reflns_limit_l_min -20
_diffrn_reflns_number 75701
_diffrn_reflns_point_group_measured_fraction_full 0.999
_diffrn_reflns_point_group_measured_fraction_max 0.998
_diffrn_reflns_theta_full 25.242
_diffrn_reflns_theta_max 30.537
_diffrn_reflns_theta_min 2.183
_diffrn_standards_number 0
_exptl_absorpt_coefficient_mu 0.301
_exptl_absorpt_correction_T_max 0.6478
_exptl_absorpt_correction_T_min 0.6092
_exptl_absorpt_correction_type multi-scan
_exptl_absorpt_process_details
'SADABS-2016/2 (Bruker,2016/2) was used for absorption correction. wR2(int) was 0.1145 before and 0.0398 after correction. The Ratio of minimum to maximum transmission is 0.9383. The \l/2 correction factor is Not present.'
_exptl_crystal_colour colourless
_exptl_crystal_colour_primary colourless
_exptl_crystal_density_diffrn 1.570
_exptl_crystal_description block
_exptl_crystal_F_000 1120
_exptl_crystal_recrystallization_method 'Re-crystallisation from solvent: DCM/Et2O'
_exptl_crystal_size_max 0.481
_exptl_crystal_size_mid 0.4
_exptl_crystal_size_min 0.248
_refine_diff_density_max 0.626
_refine_diff_density_min -0.542
_refine_diff_density_rms 0.071
_refine_ls_extinction_method none
_refine_ls_goodness_of_fit_ref 1.094
_refine_ls_hydrogen_treatment constr
_refine_ls_matrix_type full
_refine_ls_number_parameters 334
_refine_ls_number_reflns 7099
_refine_ls_number_restraints 0
_refine_ls_restrained_S_all 1.094
_refine_ls_R_factor_all 0.0456
_refine_ls_R_factor_gt 0.0424
_refine_ls_shift/su_max 0.001
_refine_ls_shift/su_mean 0.000
_refine_ls_structure_factor_coef Fsqd
_refine_ls_weighting_details 'w=1/[\s^2^(Fo^2^)+(0.0462P)^2^+2.0569P] where P=(Fo^2^+2Fc^2^)/3'
_refine_ls_weighting_scheme calc
_refine_ls_wR_factor_gt 0.1041
_refine_ls_wR_factor_ref 0.1066
_reflns_Friedel_coverage 0.000
_reflns_number_gt 6543
_reflns_number_total 7099
_reflns_threshold_expression 'I > 2\s(I)'
_cod_data_source_file d1ob00285f2.cif
_cod_data_source_block mo_0840_cg_0m
_cod_depositor_comments 'Adding full bibliography for 7157951--7157968.cif.'
_cod_database_code 7157960
_shelx_shelxl_version_number 2018/3
_shelx_space_group_comment
;
The symmetry employed for this shelxl refinement is uniquely defined
by the following loop, which should always be used as a source of
symmetry information in preference to the above space-group names.
They are only intended as comments.
;
_shelx_estimated_absorpt_t_max 0.929
_shelx_estimated_absorpt_t_min 0.869
_olex2_refinement_description
;
1. Fixed Uiso
 At 1.2 times of:
  All C(H) groups
2.a Aromatic/amide H refined with riding coordinates:
 C3(H3), C5(H5), C6(H6), C9(H9), C10(H10), C12(H12), C15(H15), C16(H16),
 C17(H17), C18(H18), C19(H19), C21(H21), C22(H22), C23(H23), C24(H24), C25(H25)
;
_olex2_submission_special_instructions 'No special instructions were received'

loop_
_space_group_symop_operation_xyz
'x, y, z'
'-x+1/2, y+1/2, -z+1/2'
'-x, -y, -z'
'x-1/2, -y-1/2, z-1/2'

loop_
_atom_site_label
_atom_site_type_symbol
_atom_site_fract_x
_atom_site_fract_y
_atom_site_fract_z
_atom_site_U_iso_or_equiv
_atom_site_adp_type
_atom_site_occupancy
_atom_site_site_symmetry_order
_atom_site_calc_flag
_atom_site_refinement_flags_posn
_atom_site_refinement_flags_adp
_atom_site_refinement_flags_occupancy
_atom_site_disorder_assembly
_atom_site_disorder_group
S1 S 0.87507(3) 0.43985(2) 0.37125(2) 0.01796(8) Uani 1 1 d . . . . .
F1 F 1.16605(9) 0.13289(6) 0.50575(7) 0.02404(19) Uani 1 1 d . . . . .
F2 F 0.81789(10) 0.46003(8) 0.76941(7) 0.0343(2) Uani 1 1 d . . . . .
N1 N 0.72963(11) 0.40254(8) 0.32369(9) 0.0196(2) Uani 1 1 d . . . . .
C1 C 0.95840(12) 0.34162(9) 0.40084(9) 0.0155(2) Uani 1 1 d . . . . .
C2 C 0.97324(11) 0.32407(8) 0.49922(9) 0.0132(2) Uani 1 1 d . . . . .
C3 C 1.04468(12) 0.25259(9) 0.53579(9) 0.0153(2) Uani 1 1 d . . . . .
H3 H 1.057657 0.238848 0.602149 0.018 Uiso 1 1 calc R U . . .
C4 C 1.09611(12) 0.20224(9) 0.47148(10) 0.0175(2) Uani 1 1 d . . . . .
C5 C 1.08162(13) 0.21917(10) 0.37419(10) 0.0209(3) Uani 1 1 d . . . . .
H5 H 1.118948 0.182024 0.333385 0.025 Uiso 1 1 calc R U . . .
C6 C 1.01165(13) 0.29132(10) 0.33707(10) 0.0202(3) Uani 1 1 d . . . . .
H6 H 1.000782 0.305552 0.270882 0.024 Uiso 1 1 calc R U . . .
C7 C 0.91083(11) 0.38885(8) 0.55102(9) 0.0142(2) Uani 1 1 d . . . . .
C8 C 0.85462(12) 0.45570(9) 0.49092(10) 0.0166(2) Uani 1 1 d . . . . .
C9 C 0.78946(13) 0.52487(10) 0.52181(12) 0.0231(3) Uani 1 1 d . . . . .
H9 H 0.754243 0.569747 0.479126 0.028 Uiso 1 1 calc R U . . .
C10 C 0.77785(14) 0.52582(10) 0.61779(13) 0.0258(3) Uani 1 1 d . . . . .
H10 H 0.733027 0.571350 0.642426 0.031 Uiso 1 1 calc R U . . .
C11 C 0.83257(13) 0.45938(11) 0.67714(11) 0.0229(3) Uani 1 1 d . . . . .
C12 C 0.90116(12) 0.39108(9) 0.64727(10) 0.0175(2) Uani 1 1 d . . . . .
H12 H 0.939645 0.347909 0.690852 0.021 Uiso 1 1 calc R U . . .
C13 C 0.67591(11) 0.44548(8) 0.24814(9) 0.0125(2) Uani 1 1 d . . . . .
C14 C 0.74115(11) 0.51283(8) 0.19924(8) 0.0116(2) Uani 1 1 d . . . . .
C15 C 0.71376(13) 0.60154(9) 0.20673(10) 0.0172(2) Uani 1 1 d . . . . .
H15 H 0.647739 0.619567 0.238082 0.021 Uiso 1 1 calc R U . . .
C16 C 0.78449(15) 0.66343(10) 0.16762(12) 0.0260(3) Uani 1 1 d . . . . .
H16 H 0.767636 0.724069 0.173688 0.031 Uiso 1 1 calc R U . . .
C17 C 0.87892(15) 0.63755(12) 0.12008(11) 0.0286(3) Uani 1 1 d . . . . .
H17 H 0.926398 0.680259 0.093472 0.034 Uiso 1 1 calc R U . . .
C18 C 0.90425(14) 0.54904(13) 0.11128(10) 0.0255(3) Uani 1 1 d . . . . .
H18 H 0.968347 0.531324 0.077762 0.031 Uiso 1 1 calc R U . . .
C19 C 0.83656(12) 0.48630(10) 0.15113(9) 0.0174(2) Uani 1 1 d . . . . .
H19 H 0.854849 0.425808 0.145796 0.021 Uiso 1 1 calc R U . . .
C20 C 0.54547(11) 0.42173(8) 0.21126(9) 0.0121(2) Uani 1 1 d . . . . .
C21 C 0.48330(12) 0.45825(9) 0.12551(9) 0.0147(2) Uani 1 1 d . . . . .
H21 H 0.523930 0.500530 0.092513 0.018 Uiso 1 1 calc R U . . .
C22 C 0.36230(13) 0.43272(9) 0.08865(10) 0.0179(2) Uani 1 1 d . . . . .
H22 H 0.320439 0.457708 0.030557 0.021 Uiso 1 1 calc R U . . .
C23 C 0.30218(12) 0.37072(9) 0.13647(10) 0.0178(2) Uani 1 1 d . . . . .
H23 H 0.220107 0.352554 0.110366 0.021 Uiso 1 1 calc R U . . .
C24 C 0.36271(12) 0.33525(9) 0.22289(10) 0.0164(2) Uani 1 1 d . . . . .
H24 H 0.321199 0.293553 0.255958 0.020 Uiso 1 1 calc R U . . .
C25 C 0.48346(12) 0.36073(9) 0.26072(9) 0.0147(2) Uani 1 1 d . . . . .
H25 H 0.524019 0.336972 0.319872 0.018 Uiso 1 1 calc R U . . .
S2 S 0.42098(3) 0.26188(2) 0.55098(2) 0.01372(8) Uani 1 1 d . . . . .
F3 F 0.50215(13) 0.42375(8) 0.55630(16) 0.0708(6) Uani 1 1 d . . . . .
F4 F 0.63047(10) 0.33000(9) 0.51894(8) 0.0373(3) Uani 1 1 d . . . . .
F5 F 0.60410(12) 0.34047(10) 0.66373(8) 0.0493(4) Uani 1 1 d . . . . .
O1 O 0.37625(11) 0.27118(9) 0.45015(8) 0.0279(3) Uani 1 1 d . . . . .
O2 O 0.33598(11) 0.29052(10) 0.61194(9) 0.0350(3) Uani 1 1 d . . . . .
O3 O 0.48567(11) 0.18189(8) 0.58042(11) 0.0323(3) Uani 1 1 d . . . . .
C26 C 0.54474(14) 0.34329(10) 0.57343(11) 0.0214(3) Uani 1 1 d . . . . .

loop_
_atom_site_aniso_label
_atom_site_aniso_U_11
_atom_site_aniso_U_22
_atom_site_aniso_U_33
_atom_site_aniso_U_23
_atom_site_aniso_U_13
_atom_site_aniso_U_12
S1 0.01322(14) 0.01844(15) 0.01932(15) 0.00886(11) -0.00539(11) -0.00551(11)
F1 0.0227(4) 0.0188(4) 0.0305(5) 0.0023(3) 0.0044(4) 0.0068(3)
F2 0.0294(5) 0.0480(6) 0.0259(5) -0.0148(4) 0.0060(4) 0.0048(5)
N1 0.0131(5) 0.0201(5) 0.0219(6) 0.0082(4) -0.0069(4) -0.0067(4)
C1 0.0115(5) 0.0188(6) 0.0147(5) 0.0048(4) -0.0021(4) -0.0030(4)
C2 0.0106(5) 0.0142(5) 0.0139(5) 0.0020(4) -0.0007(4) -0.0032(4)
C3 0.0139(5) 0.0162(5) 0.0153(5) 0.0034(4) 0.0007(4) 0.0001(4)
C4 0.0129(5) 0.0172(6) 0.0217(6) 0.0009(5) 0.0012(5) 0.0006(4)
C5 0.0164(6) 0.0271(7) 0.0196(6) -0.0042(5) 0.0043(5) -0.0029(5)
C6 0.0168(6) 0.0296(7) 0.0136(6) 0.0014(5) 0.0005(5) -0.0047(5)
C7 0.0102(5) 0.0138(5) 0.0172(6) 0.0013(4) -0.0015(4) -0.0024(4)
C8 0.0120(5) 0.0136(5) 0.0220(6) 0.0026(5) -0.0028(4) -0.0033(4)
C9 0.0140(6) 0.0149(6) 0.0377(8) 0.0004(5) -0.0031(5) -0.0013(5)
C10 0.0155(6) 0.0202(7) 0.0405(9) -0.0104(6) 0.0013(6) 0.0002(5)
C11 0.0156(6) 0.0277(7) 0.0250(7) -0.0102(6) 0.0025(5) -0.0026(5)
C12 0.0142(6) 0.0200(6) 0.0175(6) -0.0021(5) -0.0001(4) -0.0013(5)
C13 0.0120(5) 0.0110(5) 0.0136(5) 0.0010(4) -0.0001(4) -0.0004(4)
C14 0.0110(5) 0.0124(5) 0.0106(5) 0.0009(4) 0.0000(4) 0.0002(4)
C15 0.0174(6) 0.0130(5) 0.0208(6) 0.0010(5) 0.0021(5) 0.0015(5)
C16 0.0265(7) 0.0160(6) 0.0326(8) 0.0078(6) -0.0027(6) -0.0062(5)
C17 0.0253(7) 0.0384(9) 0.0198(6) 0.0119(6) -0.0025(5) -0.0160(7)
C18 0.0150(6) 0.0491(10) 0.0126(6) -0.0003(6) 0.0030(5) -0.0066(6)
C19 0.0139(5) 0.0246(6) 0.0130(5) -0.0037(5) 0.0008(4) 0.0018(5)
C20 0.0112(5) 0.0124(5) 0.0118(5) -0.0004(4) -0.0003(4) -0.0005(4)
C21 0.0137(5) 0.0168(6) 0.0127(5) 0.0019(4) -0.0004(4) -0.0001(4)
C22 0.0145(6) 0.0220(6) 0.0153(6) 0.0014(5) -0.0027(4) 0.0002(5)
C23 0.0119(5) 0.0215(6) 0.0192(6) -0.0026(5) 0.0002(4) -0.0019(5)
C24 0.0140(5) 0.0184(6) 0.0173(6) -0.0012(5) 0.0039(4) -0.0034(5)
C25 0.0142(5) 0.0160(5) 0.0135(5) 0.0012(4) 0.0014(4) -0.0015(4)
S2 0.01099(13) 0.01693(15) 0.01343(14) 0.00130(10) 0.00264(10) -0.00075(10)
F3 0.0402(7) 0.0175(5) 0.1457(17) 0.0018(7) -0.0097(9) -0.0045(5)
F4 0.0268(5) 0.0587(7) 0.0288(5) -0.0024(5) 0.0114(4) -0.0228(5)
F5 0.0415(6) 0.0856(10) 0.0188(5) -0.0054(5) -0.0007(4) -0.0369(7)
O1 0.0244(5) 0.0423(7) 0.0148(5) 0.0051(4) -0.0032(4) -0.0106(5)
O2 0.0196(5) 0.0572(9) 0.0312(6) -0.0174(6) 0.0127(5) -0.0051(5)
O3 0.0201(5) 0.0201(5) 0.0553(8) 0.0146(5) 0.0020(5) 0.0005(4)
C26 0.0183(6) 0.0219(7) 0.0230(6) -0.0001(5) 0.0006(5) -0.0046(5)

loop_
_atom_type_symbol
_atom_type_description
_atom_type_scat_dispersion_real
_atom_type_scat_dispersion_imag
_atom_type_scat_source
C C 0.0033 0.0016 'International Tables Vol C Tables 4.2.6.8 and 6.1.1.4'
H H 0.0000 0.0000 'International Tables Vol C Tables 4.2.6.8 and 6.1.1.4'
F F 0.0171 0.0103 'International Tables Vol C Tables 4.2.6.8 and 6.1.1.4'
N N 0.0061 0.0033 'International Tables Vol C Tables 4.2.6.8 and 6.1.1.4'
O O 0.0106 0.0060 'International Tables Vol C Tables 4.2.6.8 and 6.1.1.4'
S S 0.1246 0.1234 'International Tables Vol C Tables 4.2.6.8 and 6.1.1.4'

loop_
_geom_angle_atom_site_label_1
_geom_angle_atom_site_label_2
_geom_angle_atom_site_label_3
_geom_angle
_geom_angle_site_symmetry_1
_geom_angle_site_symmetry_3
_geom_angle_publ_flag
N1 S1 C1 102.50(6) . . ?
N1 S1 C8 99.32(6) . . ?
C8 S1 C1 91.90(6) . . ?
C13 N1 S1 114.31(9) . . ?
C2 C1 S1 111.41(10) . . ?
C6 C1 S1 124.84(10) . . ?
C6 C1 C2 123.55(13) . . ?
C1 C2 C7 112.64(11) . . ?
C3 C2 C1 118.88(12) . . ?
C3 C2 C7 128.45(12) . . ?
C2 C3 H3 121.4 . . ?
C4 C3 C2 117.13(12) . . ?
C4 C3 H3 121.4 . . ?
F1 C4 C3 117.93(12) . . ?
F1 C4 C5 117.82(13) . . ?
C3 C4 C5 124.25(13) . . ?
C4 C5 H5 120.5 . . ?
C4 C5 C6 119.06(13) . . ?
C6 C5 H5 120.5 . . ?
C1 C6 C5 117.12(13) . . ?
C1 C6 H6 121.4 . . ?
C5 C6 H6 121.4 . . ?
C8 C7 C2 112.26(12) . . ?
C12 C7 C2 129.00(12) . . ?
C12 C7 C8 118.73(13) . . ?
C7 C8 S1 111.71(10) . . ?
C9 C8 S1 124.39(11) . . ?
C9 C8 C7 123.90(14) . . ?
C8 C9 H9 121.4 . . ?
C8 C9 C10 117.14(14) . . ?
C10 C9 H9 121.4 . . ?
C9 C10 H10 120.5 . . ?
C11 C10 C9 119.01(14) . . ?
C11 C10 H10 120.5 . . ?
F2 C11 C10 118.30(14) . . ?
F2 C11 C12 117.51(14) . . ?
C10 C11 C12 124.19(15) . . ?
C7 C12 C11 116.99(13) . . ?
C7 C12 H12 121.5 . . ?
C11 C12 H12 121.5 . . ?
N1 C13 C14 123.03(11) . . ?
N1 C13 C20 115.96(11) . . ?
C20 C13 C14 120.99(10) . . ?
C15 C14 C13 120.60(11) . . ?
C15 C14 C19 120.35(12) . . ?
C19 C14 C13 118.90(12) . . ?
C14 C15 H15 120.4 . . ?
C16 C15 C14 119.13(13) . . ?
C16 C15 H15 120.4 . . ?
C15 C16 H16 119.6 . . ?
C17 C16 C15 120.72(15) . . ?
C17 C16 H16 119.6 . . ?
C16 C17 H17 120.1 . . ?
C16 C17 C18 119.89(14) . . ?
C18 C17 H17 120.1 . . ?
C17 C18 H18 119.8 . . ?
C19 C18 C17 120.42(14) . . ?
C19 C18 H18 119.8 . . ?
C14 C19 H19 120.3 . . ?
C18 C19 C14 119.47(14) . . ?
C18 C19 H19 120.3 . . ?
C21 C20 C13 120.24(11) . . ?
C21 C20 C25 119.48(11) . . ?
C25 C20 C13 120.26(11) . . ?
C20 C21 H21 119.9 . . ?
C22 C21 C20 120.11(12) . . ?
C22 C21 H21 119.9 . . ?
C21 C22 H22 119.8 . . ?
C21 C22 C23 120.30(12) . . ?
C23 C22 H22 119.8 . . ?
C22 C23 H23 120.0 . . ?
C22 C23 C24 119.90(12) . . ?
C24 C23 H23 120.0 . . ?
C23 C24 H24 119.9 . . ?
C25 C24 C23 120.27(12) . . ?
C25 C24 H24 119.9 . . ?
C20 C25 H25 120.1 . . ?
C24 C25 C20 119.90(12) . . ?
C24 C25 H25 120.1 . . ?
O1 S2 O2 115.03(8) . . ?
O1 S2 O3 116.07(9) . . ?
O1 S2 C26 102.80(7) . . ?
O2 S2 C26 102.91(8) . . ?
O3 S2 O2 114.78(9) . . ?
O3 S2 C26 102.45(7) . . ?
F3 C26 S2 111.98(11) . . ?
F3 C26 F4 107.24(15) . . ?
F3 C26 F5 107.73(16) . . ?
F4 C26 S2 111.72(11) . . ?
F4 C26 F5 106.18(13) . . ?
F5 C26 S2 111.68(11) . . ?

loop_
_geom_bond_atom_site_label_1
_geom_bond_atom_site_label_2
_geom_bond_distance
_geom_bond_site_symmetry_2
_geom_bond_publ_flag
S1 N1 1.7121(12) . ?
S1 C1 1.7658(14) . ?
S1 C8 1.7647(15) . ?
F1 C4 1.3457(16) . ?
F2 C11 1.3443(18) . ?
N1 C13 1.3052(16) . ?
C1 C2 1.4014(17) . ?
C1 C6 1.387(2) . ?
C2 C3 1.3882(18) . ?
C2 C7 1.4668(18) . ?
C3 H3 0.9500 . ?
C3 C4 1.3825(19) . ?
C4 C5 1.385(2) . ?
C5 H5 0.9500 . ?
C5 C6 1.391(2) . ?
C6 H6 0.9500 . ?
C7 C8 1.4008(18) . ?
C7 C12 1.3864(19) . ?
C8 C9 1.385(2) . ?
C9 H9 0.9500 . ?
C9 C10 1.387(2) . ?
C10 H10 0.9500 . ?
C10 C11 1.385(2) . ?
C11 C12 1.391(2) . ?
C12 H12 0.9500 . ?
C13 C14 1.4875(17) . ?
C13 C20 1.4751(17) . ?
C14 C15 1.3938(17) . ?
C14 C19 1.3991(17) . ?
C15 H15 0.9500 . ?
C15 C16 1.394(2) . ?
C16 H16 0.9500 . ?
C16 C17 1.382(3) . ?
C17 H17 0.9500 . ?
C17 C18 1.388(3) . ?
C18 H18 0.9500 . ?
C18 C19 1.387(2) . ?
C19 H19 0.9500 . ?
C20 C21 1.4015(17) . ?
C20 C25 1.4066(17) . ?
C21 H21 0.9500 . ?
C21 C22 1.3901(18) . ?
C22 H22 0.9500 . ?
C22 C23 1.392(2) . ?
C23 H23 0.9500 . ?
C23 C24 1.3968(19) . ?
C24 H24 0.9500 . ?
C24 C25 1.3904(18) . ?
C25 H25 0.9500 . ?
S2 O1 1.4354(11) . ?
S2 O2 1.4398(12) . ?
S2 O3 1.4355(12) . ?
S2 C26 1.8225(15) . ?
F3 C26 1.3202(19) . ?
F4 C26 1.3272(18) . ?
F5 C26 1.3319(18) . ?

loop_
_geom_torsion_atom_site_label_1
_geom_torsion_atom_site_label_2
_geom_torsion_atom_site_label_3
_geom_torsion_atom_site_label_4
_geom_torsion
_geom_torsion_site_symmetry_1
_geom_torsion_site_symmetry_2
_geom_torsion_site_symmetry_3
_geom_torsion_site_symmetry_4
_geom_torsion_publ_flag
S1 N1 C13 C14 8.02(18) . . . . ?
S1 N1 C13 C20 -173.60(9) . . . . ?
S1 C1 C2 C3 -175.30(10) . . . . ?
S1 C1 C2 C7 2.90(13) . . . . ?
S1 C1 C6 C5 175.50(10) . . . . ?
S1 C8 C9 C10 177.48(11) . . . . ?
F1 C4 C5 C6 -178.88(12) . . . . ?
F2 C11 C12 C7 177.10(12) . . . . ?
N1 S1 C1 C2 -102.06(10) . . . . ?
N1 S1 C1 C6 82.84(13) . . . . ?
N1 S1 C8 C7 103.70(10) . . . . ?
N1 S1 C8 C9 -75.38(13) . . . . ?
N1 C13 C14 C15 -107.70(16) . . . . ?
N1 C13 C14 C19 67.91(17) . . . . ?
N1 C13 C20 C21 -174.14(13) . . . . ?
N1 C13 C20 C25 4.38(18) . . . . ?
C1 S1 N1 C13 -139.06(11) . . . . ?
C1 S1 C8 C7 0.71(10) . . . . ?
C1 S1 C8 C9 -178.37(12) . . . . ?
C1 C2 C3 C4 -0.64(18) . . . . ?
C1 C2 C7 C8 -2.41(15) . . . . ?
C1 C2 C7 C12 177.25(13) . . . . ?
C2 C1 C6 C5 1.0(2) . . . . ?
C2 C3 C4 F1 179.74(11) . . . . ?
C2 C3 C4 C5 0.6(2) . . . . ?
C2 C7 C8 S1 0.80(14) . . . . ?
C2 C7 C8 C9 179.88(12) . . . . ?
C2 C7 C12 C11 -178.02(13) . . . . ?
C3 C2 C7 C8 175.58(13) . . . . ?
C3 C2 C7 C12 -4.8(2) . . . . ?
C3 C4 C5 C6 0.3(2) . . . . ?
C4 C5 C6 C1 -1.0(2) . . . . ?
C6 C1 C2 C3 -0.13(19) . . . . ?
C6 C1 C2 C7 178.07(12) . . . . ?
C7 C2 C3 C4 -178.52(12) . . . . ?
C7 C8 C9 C10 -1.5(2) . . . . ?
C8 S1 N1 C13 126.88(11) . . . . ?
C8 S1 C1 C2 -2.08(10) . . . . ?
C8 S1 C1 C6 -177.18(12) . . . . ?
C8 C7 C12 C11 1.62(19) . . . . ?
C8 C9 C10 C11 0.9(2) . . . . ?
C9 C10 C11 F2 -178.38(13) . . . . ?
C9 C10 C11 C12 1.0(2) . . . . ?
C10 C11 C12 C7 -2.2(2) . . . . ?
C12 C7 C8 S1 -178.90(10) . . . . ?
C12 C7 C8 C9 0.2(2) . . . . ?
C13 C14 C15 C16 174.07(12) . . . . ?
C13 C14 C19 C18 -175.29(12) . . . . ?
C13 C20 C21 C22 177.04(12) . . . . ?
C13 C20 C25 C24 -176.64(12) . . . . ?
C14 C13 C20 C21 4.29(18) . . . . ?
C14 C13 C20 C25 -177.20(12) . . . . ?
C14 C15 C16 C17 1.4(2) . . . . ?
C15 C14 C19 C18 0.33(19) . . . . ?
C15 C16 C17 C18 -0.2(2) . . . . ?
C16 C17 C18 C19 -0.9(2) . . . . ?
C17 C18 C19 C14 0.9(2) . . . . ?
C19 C14 C15 C16 -1.5(2) . . . . ?
C20 C13 C14 C15 73.99(16) . . . . ?
C20 C13 C14 C19 -110.40(14) . . . . ?
C20 C21 C22 C23 -0.1(2) . . . . ?
C21 C20 C25 C24 1.89(19) . . . . ?
C21 C22 C23 C24 1.3(2) . . . . ?
C22 C23 C24 C25 -0.9(2) . . . . ?
C23 C24 C25 C20 -0.7(2) . . . . ?
C25 C20 C21 C22 -1.5(2) . . . . ?
O1 S2 C26 F3 63.27(16) . . . . ?
O1 S2 C26 F4 -57.04(13) . . . . ?
O1 S2 C26 F5 -175.80(12) . . . . ?
O2 S2 C26 F3 -56.55(16) . . . . ?
O2 S2 C26 F4 -176.86(12) . . . . ?
O2 S2 C26 F5 64.38(14) . . . . ?
O3 S2 C26 F3 -175.95(15) . . . . ?
O3 S2 C26 F4 63.73(13) . . . . ?
O3 S2 C26 F5 -55.03(14) . . . . ?
